data_4124997
loop_
_publ_author_name
'Arz, Marius I.'
'Stra\&smann, Martin'
'Gei\&s, Daniel'
'Schnakenburg, Gregor'
'Filippou, Alexander C.'

_publ_section_title
;
 Addition of Small Electrophiles to N-Heterocyclic-Carbene-Stabilized
 Disilicon(0): A Revisit of the Isolobal Concept in Low-Valent Silicon
 Chemistry.
;
_journal_issue 13
_journal_name_full 'Journal of the American Chemical Society'
_journal_page_first 4589
_journal_page_last 4600
_journal_paper_doi 10.1021/jacs.6b01018
_journal_volume 138
_journal_year 2016
_chemical_formula_moiety 'C32 H12 B F24, C54 H72 N4 Na Si2'
_chemical_formula_sum 'C86 H84 B F24 N4 Na Si2'
_chemical_formula_weight 1719.55
_space_group_crystal_system monoclinic
_space_group_IT_number 15
_space_group_name_Hall '-I 2ya'
_space_group_name_H-M_alt 'I 1 2/a 1'
_symmetry_space_group_name_Hall '-I 2ya'
_symmetry_space_group_name_H-M 'I 1 2/a 1'
_atom_sites_solution_hydrogens geom
_atom_sites_solution_primary direct
_audit_creation_date 2014-07-31
_audit_creation_method
;
Olex2 1.2
(compiled 2014.07.22 svn.r2960 for OlexSys, GUI svn.r4862)
;
_cell_angle_alpha 90
_cell_angle_beta 95.132(3)
_cell_angle_gamma 90
_cell_formula_units_Z 4
_cell_length_a 17.9849(6)
_cell_length_b 22.4945(10)
_cell_length_c 21.3530(7)
_cell_measurement_reflns_used 6940
_cell_measurement_temperature 123(2)
_cell_measurement_theta_max 26.18
_cell_measurement_theta_min 2.55
_cell_volume 8604.0(6)
_diffrn_ambient_temperature 123(2)
_diffrn_detector 'image plate (34 cm diameter)'
_diffrn_detector_area_resol_mean 6.67
_diffrn_detector_type STOE
_diffrn_measured_fraction_theta_full 0.998
_diffrn_measured_fraction_theta_max 0.999
_diffrn_measurement_device '2-circle goniometer'
_diffrn_measurement_device_type 'STOE IPDS 2T'
_diffrn_measurement_method 'rotation method'
_diffrn_radiation_collimation '0.5 mm diameter, monocapillary'
_diffrn_radiation_monochromator 'plane graphite'
_diffrn_radiation_polarisn_norm 0
_diffrn_radiation_type 'Mo K\a'
_diffrn_radiation_wavelength 0.71073
_diffrn_reflns_av_unetI/netI 0.1949
_diffrn_reflns_Laue_measured_fraction_full 0.917
_diffrn_reflns_Laue_measured_fraction_max 0.999
_diffrn_reflns_limit_h_max 21
_diffrn_reflns_limit_h_min -21
_diffrn_reflns_limit_k_max 26
_diffrn_reflns_limit_k_min -26
_diffrn_reflns_limit_l_max 25
_diffrn_reflns_limit_l_min -25
_diffrn_reflns_number 44493
_diffrn_reflns_point_group_measured_fraction_full 0.998
_diffrn_reflns_point_group_measured_fraction_max 0.999
_diffrn_reflns_theta_full 26.000
_diffrn_reflns_theta_max 25.249
_diffrn_reflns_theta_min 2.553
_diffrn_source 'sealed X-ray tube, 12 x 0.4 mm long-fine focus'
_diffrn_source_current 40
_diffrn_source_power 2.00
_diffrn_source_voltage 50
_exptl_absorpt_coefficient_mu 0.144
_exptl_absorpt_correction_T_max 0.9897
_exptl_absorpt_correction_T_min 0.9580
_exptl_absorpt_correction_type integration
_exptl_crystal_colour 'clear red'
_exptl_crystal_colour_lustre clear
_exptl_crystal_colour_primary red
_exptl_crystal_density_diffrn 1.327
_exptl_crystal_description block
_exptl_crystal_F_000 3552
_exptl_crystal_size_max 0.24
_exptl_crystal_size_mid 0.18
_exptl_crystal_size_min 0.15
_refine_diff_density_max 0.319
_refine_diff_density_min -0.294
_refine_diff_density_rms 0.048
_refine_ls_extinction_method none
_refine_ls_goodness_of_fit_ref 0.698
_refine_ls_hydrogen_treatment constr
_refine_ls_matrix_type full
_refine_ls_number_parameters 655
_refine_ls_number_reflns 44493
_refine_ls_number_restraints 116
_refine_ls_restrained_S_all 0.710
_refine_ls_R_factor_all 0.1439
_refine_ls_R_factor_gt 0.0452
_refine_ls_shift/su_max 0.001
_refine_ls_shift/su_mean 0.000
_refine_ls_structure_factor_coef Fsqd
_refine_ls_weighting_details
;
 w=1/[\s^2^(Fo^2^)+(0.0515P)^2^]
 where P=(Fo^2^+2Fc^2^)/3
;
_refine_ls_weighting_scheme calc
_refine_ls_wR_factor_gt 0.0989
_refine_ls_wR_factor_ref 0.1331
_reflns_Friedel_coverage 0.000
_reflns_number_gt 16344
_reflns_number_total 44493
_reflns_threshold_expression 'I > 2\s(I)'
_cod_data_source_file ja6b01018_si_001.cif
_cod_data_source_block 3622
_cod_depositor_comments 'Adding full bibliography for 4124995--4124999.cif.'
_cod_database_code 4124997
_shelxl_version_number 2013-2
_shelx_space_group_comment
;
The symmetry employed for this shelxl refinement is uniquely defined
by the following loop, which should always be used as a source of
symmetry information in preference to the above space-group names.
They are only intended as comments.
;
_olex2_refinement_description
;
1. Fixed Uiso
 At 1.2 times of:
  All C(H) groups
 At 1.5 times of:
  All C(H,H,H) groups
2. Restrained distances
 F1S-F2S \\sim F2S-F3S \\sim F3S-F1S
 with sigma of 0.001
 F1-F2 \\sim F2-F3 \\sim F3-F1
 with sigma of 0.001
3. Rigid bond restraints
 C30, C34
 with sigma for 1-2 distances of 0.001 and sigma for 1-3 distances of 0.001
4. Uiso/Uaniso restraints and constraints
Uanis(C34) \\sim Ueq: with sigma of 0.001 and sigma for terminal atoms of 0.002
Uanis(F7) \\sim Ueq, Uanis(F7S) \\sim Ueq, Uanis(F7T) \\sim Ueq, Uanis(F8)
\\sim Ueq, Uanis(F8S) \\sim Ueq, Uanis(F8T) \\sim Ueq, Uanis(F9) \\sim Ueq,
Uanis(F9S) \\sim Ueq, Uanis(F9T) \\sim Ueq: with sigma of 0.005 and sigma for
terminal atoms of 0.01
Uanis(F2S) \\sim Ueq, Uanis(F3S) \\sim Ueq: with sigma of 0.001 and sigma for
terminal atoms of 0.002
Uanis(F4) \\sim Ueq, Uanis(F4S) \\sim Ueq, Uanis(F5) \\sim Ueq, Uanis(F5S)
\\sim Ueq, Uanis(F6) \\sim Ueq, Uanis(F6S) \\sim Ueq: with sigma of 0.001 and
sigma for terminal atoms of 0.002
5. Others
 1*[Sof(F7)+Sof(F8)+Sof(F9)]+1*[Sof(F7T)+Sof(F8T)+Sof(F9T)]+1*[Sof(F7S)+
 Sof(F8S)+Sof(F9S)]=1 with esd of 0.0001
 Sof(F7)=Sof(F8)=Sof(F9)=FVAR(1)
 Sof(F4S)=Sof(F5S)=Sof(F6S)=1-FVAR(2)
 Sof(F4)=Sof(F5)=Sof(F6)=FVAR(2)
 Sof(F1S)=Sof(F2S)=Sof(F3S)=1-FVAR(3)
 Sof(F1)=Sof(F2)=Sof(F3)=FVAR(3)
 Sof(F7T)=Sof(F8T)=Sof(F9T)=FVAR(4)
 Sof(F7S)=Sof(F8S)=Sof(F9S)=FVAR(5)
6.a Ternary CH refined with riding coordinates:
 C10(H10), C13(H13), C22(H22), C25(H25)
6.b Aromatic/amide H refined with riding coordinates:
 C29(H29), C31(H31), C33(H33), C37(H37), C39(H39), C41(H41), C2(H2), C3(H3),
 C6(H6), C7(H7), C8(H8), C18(H18), C19(H19), C20(H20)
6.c Idealised Me refined as rotating group:
 C11(H11A,H11B,H11C), C12(H12A,H12B,H12C), C14(H14A,H14B,H14C), C15(H15A,H15B,
 H15C), C23(H23A,H23B,H23C), C24(H24A,H24B,H24C), C26(H26A,H26B,H26C), C27(H27A,
 H27B,H27C)
;
_olex2_submission_special_instructions 'No special instructions were received'

loop_
_space_group_symop_operation_xyz
'x, y, z'
'-x+1/2, y, -z'
'x+1/2, y+1/2, z+1/2'
'-x+1, y+1/2, -z+1/2'
'-x, -y, -z'
'x-1/2, -y, z'
'-x+1/2, -y+1/2, -z+1/2'
'x, -y+1/2, z+1/2'

loop_
_atom_site_label
_atom_site_type_symbol
_atom_site_fract_x
_atom_site_fract_y
_atom_site_fract_z
_atom_site_U_iso_or_equiv
_atom_site_adp_type
_atom_site_occupancy
_atom_site_site_symmetry_order
_atom_site_calc_flag
_atom_site_refinement_flags_posn
_atom_site_refinement_flags_adp
_atom_site_refinement_flags_occupancy
_atom_site_disorder_assembly
_atom_site_disorder_group
F1 F 0.0768(3) 0.4565(3) -0.1892(5) 0.056(2) Uani 0.684(8) 1 d . . . A 1
F1S F 0.0084(6) 0.4120(5) -0.1560(3) 0.057(4) Uani 0.316(8) 1 d . . . A 2
F2 F 0.1726(2) 0.40359(17) -0.16862(16) 0.0434(15) Uani 0.684(8) 1 d . . . A 1
F2S F 0.0852(6) 0.4743(6) -0.1910(10) 0.026(3) Uani 0.316(8) 1 d . U . A 2
F3 F 0.0666(3) 0.3702(2) -0.15232(18) 0.068(2) Uani 0.684(8) 1 d . . . A 1
F3S F 0.1224(7) 0.3865(5) -0.1636(5) 0.065(4) Uani 0.316(8) 1 d . U . A 2
F4 F 0.0003(9) 0.3810(7) 0.0624(5) 0.054(3) Uani 0.49(3) 1 d . U . B 1
F4S F -0.0207(6) 0.4044(8) 0.0589(4) 0.046(3) Uani 0.51(3) 1 d . U . B 2
F5 F 0.0993(7) 0.4024(6) 0.1223(6) 0.041(3) Uani 0.49(3) 1 d . U . B 1
F5S F 0.0828(8) 0.3872(6) 0.1113(6) 0.046(3) Uani 0.51(3) 1 d . U . B 2
F6 F 0.0111(8) 0.4671(6) 0.1075(7) 0.043(3) Uani 0.49(3) 1 d . U . B 1
F6S F 0.0318(8) 0.4716(6) 0.1201(6) 0.046(3) Uani 0.51(3) 1 d . U . B 2
F7 F 0.3415(15) 0.6727(15) 0.2598(10) 0.051(7) Uani 0.278(7) 1 d . U . C 1
F7T F 0.3434(13) 0.7022(14) 0.2490(12) 0.059(7) Uani 0.299(7) 1 d . U . C 2
F7S F 0.3571(8) 0.6382(12) 0.2515(6) 0.064(5) Uani 0.424(8) 1 d . U . C 3
F8 F 0.3821(16) 0.7350(14) 0.1932(13) 0.076(8) Uani 0.278(7) 1 d . U . C 1
F8T F 0.4187(19) 0.6883(17) 0.1767(14) 0.086(11) Uani 0.299(7) 1 d . U . C 2
F8S F 0.3609(8) 0.7299(9) 0.2205(10) 0.060(5) Uani 0.424(8) 1 d . U . C 3
F9 F 0.4155(18) 0.6406(15) 0.1957(16) 0.073(9) Uani 0.278(7) 1 d . U . C 1
F9T F 0.3784(17) 0.6135(9) 0.2319(14) 0.081(7) Uani 0.299(7) 1 d . U . C 2
F9S F 0.4246(10) 0.6627(9) 0.1798(8) 0.034(4) Uani 0.424(8) 1 d . U . C 3
F10 F 0.09913(15) 0.76581(12) 0.12020(15) 0.0641(9) Uani 1 1 d . . . . .
F11 F 0.03921(14) 0.69039(11) 0.08103(12) 0.0478(7) Uani 1 1 d . . . . .
F12 F 0.06859(14) 0.69602(13) 0.18045(12) 0.0576(8) Uani 1 1 d . . . . .
C28 C 0.1801(2) 0.51737(18) -0.01241(18) 0.0275(10) Uani 1 1 d . . . . .
C29 C 0.1660(2) 0.48998(19) -0.07083(19) 0.0340(11) Uani 1 1 d . . . . .
H29 H 0.1942 0.5020 -0.1042 0.041 Uiso 1 1 calc R . . . .
C30 C 0.1126(3) 0.4461(2) -0.08237(19) 0.0397(11) Uani 1 1 d . U . . .
C31 C 0.0721(2) 0.4255(2) -0.03440(18) 0.0355(11) Uani 1 1 d . . . . .
H31 H 0.0359 0.3950 -0.0419 0.043 Uiso 1 1 calc R . . . .
C32 C 0.0859(2) 0.45060(19) 0.02437(18) 0.0296(10) Uani 1 1 d . . . . .
C33 C 0.1377(2) 0.49595(18) 0.03458(18) 0.0287(10) Uani 1 1 d . . . . .
H33 H 0.1448 0.5132 0.0753 0.034 Uiso 1 1 calc R . . . .
C34 C 0.0987(4) 0.4226(3) -0.1473(2) 0.0590(14) Uani 1 1 d . U . . .
C35 C 0.0471(3) 0.4277(2) 0.0782(2) 0.0394(11) Uani 1 1 d . . . . .
C36 C 0.2420(2) 0.60730(18) 0.06009(17) 0.0275(10) Uani 1 1 d . . . . .
C37 C 0.3007(2) 0.62201(19) 0.10421(18) 0.0340(11) Uani 1 1 d . . . . .
H37 H 0.3480 0.6044 0.1004 0.041 Uiso 1 1 calc R . . . .
C38 C 0.2934(2) 0.6613(2) 0.15364(19) 0.0337(11) Uani 1 1 d . . . . .
C39 C 0.2260(2) 0.68841(19) 0.1604(2) 0.0367(11) Uani 1 1 d . . . . .
H39 H 0.2204 0.7147 0.1945 0.044 Uiso 1 1 calc R . . . .
C40 C 0.1667(2) 0.67647(19) 0.11656(19) 0.0311(10) Uani 1 1 d . . . . .
C41 C 0.1741(2) 0.63681(18) 0.06803(18) 0.0306(11) Uani 1 1 d . . . . .
H41 H 0.1321 0.6291 0.0390 0.037 Uiso 1 1 calc R . . . .
C42 C 0.3579(3) 0.6722(3) 0.2010(3) 0.0532(15) Uani 1 1 d . . . . .
C43 C 0.0938(3) 0.7069(2) 0.1242(2) 0.0401(12) Uani 1 1 d . . . . .
B B 0.2500 0.5636(3) 0.0000 0.0298(17) Uani 1 2 d S T P . .
Si Si 0.20471(7) 0.42717(6) 0.46015(5) 0.0335(3) Uani 1 1 d . . . . .
Na Na 0.2500 0.29895(11) 0.5000 0.0517(7) Uani 1 2 d S T P . .
N1 N 0.3003(2) 0.38159(16) 0.36224(15) 0.0330(9) Uani 1 1 d . . . . .
N2 N 0.2942(2) 0.47694(16) 0.36268(15) 0.0347(9) Uani 1 1 d . . . . .
C1 C 0.2723(2) 0.4283(2) 0.39379(17) 0.0307(10) Uani 1 1 d . . . . .
C2 C 0.3398(3) 0.4019(2) 0.3134(2) 0.0450(13) Uani 1 1 d . . . . .
H2 H 0.3652 0.3782 0.2853 0.054 Uiso 1 1 calc R . . . .
C3 C 0.3354(3) 0.4608(2) 0.3136(2) 0.0451(13) Uani 1 1 d . . . . .
H3 H 0.3566 0.4871 0.2853 0.054 Uiso 1 1 calc R . . . .
C4 C 0.2882(2) 0.31966(19) 0.37556(18) 0.0334(11) Uani 1 1 d . . . . .
C5 C 0.2172(3) 0.2953(2) 0.35738(19) 0.0361(11) Uani 1 1 d . . . . .
C6 C 0.2058(3) 0.2371(2) 0.3752(2) 0.0420(12) Uani 1 1 d . . . . .
H6 H 0.1582 0.2194 0.3651 0.050 Uiso 1 1 calc R . . . .
C7 C 0.2616(3) 0.2038(2) 0.4071(2) 0.0476(13) Uani 1 1 d . . . . .
H7 H 0.2519 0.1641 0.4189 0.057 Uiso 1 1 calc R . . . .
C8 C 0.3316(3) 0.2283(2) 0.42189(19) 0.0431(12) Uani 1 1 d . . . . .
H8 H 0.3702 0.2047 0.4426 0.052 Uiso 1 1 calc R . . . .
C9 C 0.3460(3) 0.2871(2) 0.40674(19) 0.0367(11) Uani 1 1 d . . . . .
C10 C 0.1587(3) 0.3293(2) 0.3165(2) 0.0427(12) Uani 1 1 d . . . . .
H10 H 0.1642 0.3724 0.3277 0.051 Uiso 1 1 calc R . . . .
C11 C 0.1733(3) 0.3227(3) 0.2478(2) 0.0772(19) Uani 1 1 d . . . . .
H11A H 0.2249 0.3342 0.2424 0.116 Uiso 1 1 calc GR . . . .
H11B H 0.1390 0.3484 0.2218 0.116 Uiso 1 1 calc GR . . . .
H11C H 0.1653 0.2813 0.2348 0.116 Uiso 1 1 calc GR . . . .
C12 C 0.0783(3) 0.3110(3) 0.3256(2) 0.0693(17) Uani 1 1 d . . . . .
H12A H 0.0695 0.2703 0.3103 0.104 Uiso 1 1 calc GR . . . .
H12B H 0.0435 0.3381 0.3020 0.104 Uiso 1 1 calc GR . . . .
H12C H 0.0703 0.3129 0.3704 0.104 Uiso 1 1 calc GR . . . .
C13 C 0.4239(3) 0.3127(2) 0.4236(2) 0.0463(13) Uani 1 1 d . . . . .
H13 H 0.4208 0.3569 0.4190 0.056 Uiso 1 1 calc R . . . .
C14 C 0.4786(3) 0.2896(3) 0.3781(3) 0.0801(19) Uani 1 1 d . . . . .
H14A H 0.4817 0.2462 0.3811 0.120 Uiso 1 1 calc GR . . . .
H14B H 0.5280 0.3068 0.3891 0.120 Uiso 1 1 calc GR . . . .
H14C H 0.4609 0.3009 0.3350 0.120 Uiso 1 1 calc GR . . . .
C15 C 0.4518(3) 0.2987(2) 0.4915(2) 0.0671(16) Uani 1 1 d . . . . .
H15A H 0.4183 0.3168 0.5198 0.101 Uiso 1 1 calc GR . . . .
H15B H 0.5022 0.3149 0.5006 0.101 Uiso 1 1 calc GR . . . .
H15C H 0.4530 0.2556 0.4977 0.101 Uiso 1 1 calc GR . . . .
C16 C 0.2702(3) 0.53728(19) 0.37250(19) 0.0341(11) Uani 1 1 d . . . . .
C17 C 0.3140(2) 0.5734(2) 0.41418(19) 0.0374(11) Uani 1 1 d . . . . .
C18 C 0.2900(3) 0.6319(2) 0.4203(2) 0.0487(13) Uani 1 1 d . . . . .
H18 H 0.3175 0.6578 0.4490 0.058 Uiso 1 1 calc R . . . .
C19 C 0.2270(3) 0.6529(2) 0.3854(2) 0.0533(14) Uani 1 1 d . . . . .
H19 H 0.2116 0.6929 0.3902 0.064 Uiso 1 1 calc R . . . .
C20 C 0.1862(3) 0.6162(2) 0.3437(2) 0.0521(14) Uani 1 1 d . . . . .
H20 H 0.1439 0.6315 0.3192 0.063 Uiso 1 1 calc R . . . .
C21 C 0.2062(3) 0.5570(2) 0.3369(2) 0.0404(12) Uani 1 1 d . . . . .
C22 C 0.3868(3) 0.5519(2) 0.4475(2) 0.0429(12) Uani 1 1 d . . . . .
H22 H 0.3857 0.5075 0.4480 0.052 Uiso 1 1 calc R . . . .
C23 C 0.4516(3) 0.5714(2) 0.4096(2) 0.0577(14) Uani 1 1 d . . . . .
H23A H 0.4441 0.5551 0.3670 0.087 Uiso 1 1 calc GR . . . .
H23B H 0.4988 0.5567 0.4303 0.087 Uiso 1 1 calc GR . . . .
H23C H 0.4530 0.6149 0.4075 0.087 Uiso 1 1 calc GR . . . .
C24 C 0.3993(3) 0.5734(2) 0.5155(2) 0.0549(14) Uani 1 1 d . . . . .
H24A H 0.4007 0.6169 0.5163 0.082 Uiso 1 1 calc GR . . . .
H24B H 0.4467 0.5576 0.5348 0.082 Uiso 1 1 calc GR . . . .
H24C H 0.3583 0.5593 0.5391 0.082 Uiso 1 1 calc GR . . . .
C25 C 0.1609(3) 0.5176(2) 0.2903(2) 0.0515(14) Uani 1 1 d . . . . .
H25 H 0.1807 0.4763 0.2964 0.062 Uiso 1 1 calc R . . . .
C26 C 0.1704(4) 0.5351(3) 0.2227(2) 0.099(2) Uani 1 1 d . . . . .
H26A H 0.1466 0.5737 0.2136 0.149 Uiso 1 1 calc GR . . . .
H26B H 0.1470 0.5049 0.1942 0.149 Uiso 1 1 calc GR . . . .
H26C H 0.2237 0.5378 0.2168 0.149 Uiso 1 1 calc GR . . . .
C27 C 0.0787(3) 0.5158(3) 0.3021(3) 0.085(2) Uani 1 1 d . . . . .
H27A H 0.0738 0.5020 0.3451 0.128 Uiso 1 1 calc GR . . . .
H27B H 0.0521 0.4884 0.2722 0.128 Uiso 1 1 calc GR . . . .
H27C H 0.0572 0.5557 0.2966 0.128 Uiso 1 1 calc GR . . . .

loop_
_atom_site_aniso_label
_atom_site_aniso_U_11
_atom_site_aniso_U_22
_atom_site_aniso_U_33
_atom_site_aniso_U_23
_atom_site_aniso_U_13
_atom_site_aniso_U_12
F1 0.079(4) 0.051(5) 0.035(3) -0.002(4) -0.013(3) 0.018(3)
F1S 0.084(8) 0.058(8) 0.026(5) 0.004(4) -0.015(4) -0.028(7)
F2 0.044(3) 0.056(3) 0.031(2) -0.0118(18) 0.0117(19) 0.009(2)
F2S 0.032(5) 0.026(5) 0.019(4) 0.002(4) 0.007(3) -0.004(3)
F3 0.100(5) 0.064(4) 0.044(3) -0.028(2) 0.018(3) -0.052(4)
F3S 0.070(6) 0.063(5) 0.058(5) -0.001(4) -0.004(4) 0.018(4)
F4 0.058(5) 0.050(5) 0.054(4) 0.000(3) 0.012(3) -0.015(4)
F4S 0.037(4) 0.056(5) 0.046(3) 0.004(3) 0.010(3) -0.011(3)
F5 0.045(4) 0.042(4) 0.035(4) 0.011(3) 0.001(3) -0.003(3)
F5S 0.050(5) 0.046(5) 0.043(4) 0.015(3) 0.008(3) 0.003(3)
F6 0.041(5) 0.048(4) 0.041(5) 0.000(3) 0.018(4) 0.008(4)
F6S 0.046(5) 0.053(4) 0.041(4) -0.008(3) 0.009(3) -0.002(3)
F7 0.070(11) 0.058(17) 0.026(7) 0.012(12) 0.001(6) 0.000(14)
F7T 0.063(12) 0.061(16) 0.049(14) -0.026(11) -0.021(10) 0.013(13)
F7S 0.057(8) 0.092(14) 0.039(7) 0.010(9) -0.016(5) -0.006(9)
F8 0.063(13) 0.082(15) 0.080(14) 0.016(12) -0.018(9) -0.037(11)
F8T 0.061(14) 0.10(2) 0.092(12) 0.005(14) -0.014(9) -0.033(16)
F8S 0.051(8) 0.056(10) 0.070(12) -0.032(9) -0.015(7) -0.009(7)
F9 0.065(15) 0.075(17) 0.074(17) -0.021(12) -0.028(12) 0.013(13)
F9T 0.087(14) 0.074(12) 0.072(13) -0.018(10) -0.050(10) 0.018(10)
F9S 0.022(5) 0.041(10) 0.038(7) -0.008(7) 0.001(5) -0.006(7)
F10 0.0452(18) 0.0292(17) 0.118(3) -0.0126(17) 0.0095(16) 0.0011(15)
F11 0.0374(15) 0.0466(18) 0.0575(17) -0.0112(14) -0.0070(13) 0.0056(14)
F12 0.0412(16) 0.083(2) 0.0501(17) -0.0107(15) 0.0109(13) 0.0059(16)
C28 0.029(2) 0.029(3) 0.024(2) 0.0018(19) 0.0006(18) 0.006(2)
C29 0.040(3) 0.034(3) 0.029(2) 0.002(2) 0.007(2) -0.003(2)
C30 0.055(3) 0.033(3) 0.030(2) 0.0024(19) 0.001(2) -0.009(2)
C31 0.042(3) 0.031(3) 0.032(2) 0.004(2) -0.004(2) -0.011(2)
C32 0.028(2) 0.031(3) 0.030(2) 0.0042(19) 0.0022(18) 0.003(2)
C33 0.031(2) 0.034(3) 0.021(2) -0.0006(19) -0.0005(18) 0.006(2)
C34 0.080(2) 0.056(2) 0.0402(19) -0.0032(19) 0.0031(19) -0.006(2)
C35 0.043(3) 0.040(3) 0.035(3) -0.001(3) 0.003(2) -0.001(3)
C36 0.029(2) 0.031(3) 0.022(2) 0.0028(18) 0.0019(18) -0.002(2)
C37 0.032(3) 0.034(3) 0.036(3) -0.001(2) 0.004(2) 0.001(2)
C38 0.033(3) 0.038(3) 0.029(2) -0.005(2) 0.000(2) -0.002(2)
C39 0.039(3) 0.035(3) 0.037(3) -0.010(2) 0.006(2) -0.004(2)
C40 0.031(3) 0.028(3) 0.034(2) -0.002(2) 0.005(2) -0.001(2)
C41 0.036(3) 0.031(3) 0.024(2) -0.0004(19) -0.0011(19) -0.004(2)
C42 0.038(4) 0.070(5) 0.051(4) -0.024(4) 0.001(3) 0.002(4)
C43 0.037(3) 0.034(3) 0.049(3) -0.007(2) 0.000(2) -0.003(2)
B 0.036(4) 0.032(4) 0.022(3) 0.000 0.005(3) 0.000
Si 0.0373(7) 0.0347(7) 0.0293(6) 0.0011(6) 0.0078(5) 0.0003(7)
Na 0.074(2) 0.0393(17) 0.0427(15) 0.000 0.0126(14) 0.000
N1 0.045(2) 0.033(2) 0.0216(18) -0.0012(16) 0.0093(16) 0.0010(19)
N2 0.045(2) 0.032(2) 0.029(2) -0.0019(17) 0.0087(17) -0.0040(19)
C1 0.039(3) 0.031(3) 0.022(2) 0.001(2) 0.0027(18) -0.005(2)
C2 0.059(3) 0.046(3) 0.034(3) -0.004(2) 0.022(2) 0.000(3)
C3 0.060(3) 0.044(3) 0.035(3) 0.000(2) 0.027(2) -0.006(3)
C4 0.044(3) 0.033(3) 0.024(2) -0.003(2) 0.007(2) -0.001(2)
C5 0.049(3) 0.033(3) 0.027(2) -0.007(2) 0.002(2) 0.001(2)
C6 0.050(3) 0.038(3) 0.036(3) -0.007(2) 0.000(2) -0.006(3)
C7 0.069(4) 0.031(3) 0.042(3) -0.002(2) 0.003(3) -0.004(3)
C8 0.056(3) 0.037(3) 0.036(3) -0.004(2) -0.003(2) 0.007(3)
C9 0.046(3) 0.035(3) 0.030(2) -0.007(2) 0.004(2) 0.005(2)
C10 0.049(3) 0.041(3) 0.037(3) -0.004(2) 0.000(2) 0.002(3)
C11 0.079(4) 0.110(5) 0.040(3) 0.007(3) -0.005(3) 0.023(4)
C12 0.048(3) 0.096(5) 0.062(4) 0.008(3) -0.006(3) -0.001(3)
C13 0.044(3) 0.043(3) 0.051(3) -0.006(2) 0.000(2) 0.002(3)
C14 0.053(4) 0.097(5) 0.092(5) -0.023(4) 0.019(3) -0.003(4)
C15 0.059(4) 0.070(4) 0.068(4) 0.005(3) -0.019(3) -0.005(3)
C16 0.043(3) 0.031(3) 0.031(3) 0.003(2) 0.015(2) -0.005(2)
C17 0.042(3) 0.033(3) 0.039(3) 0.003(2) 0.014(2) -0.004(2)
C18 0.058(4) 0.032(3) 0.058(3) -0.004(2) 0.015(3) -0.007(3)
C19 0.063(4) 0.033(3) 0.066(4) 0.012(3) 0.019(3) 0.004(3)
C20 0.049(3) 0.048(4) 0.061(3) 0.020(3) 0.011(3) 0.006(3)
C21 0.050(3) 0.038(3) 0.035(3) 0.012(2) 0.009(2) -0.007(3)
C22 0.050(3) 0.037(3) 0.043(3) -0.005(2) 0.009(2) -0.002(3)
C23 0.044(3) 0.068(4) 0.063(3) -0.004(3) 0.012(3) -0.002(3)
C24 0.056(3) 0.059(4) 0.050(3) -0.004(3) 0.004(2) -0.012(3)
C25 0.057(4) 0.057(4) 0.039(3) 0.015(2) -0.006(2) -0.008(3)
C26 0.144(7) 0.112(6) 0.039(3) 0.012(3) -0.003(4) -0.048(5)
C27 0.061(4) 0.124(6) 0.068(4) 0.007(4) -0.011(3) -0.026(4)

loop_
_atom_type_symbol
_atom_type_description
_atom_type_scat_dispersion_real
_atom_type_scat_dispersion_imag
_atom_type_scat_source
C C 0.0033 0.0016 'International Tables Vol C Tables 4.2.6.8 and 6.1.1.4'
H H 0.0000 0.0000 'International Tables Vol C Tables 4.2.6.8 and 6.1.1.4'
B B 0.0013 0.0007 'International Tables Vol C Tables 4.2.6.8 and 6.1.1.4'
F F 0.0171 0.0103 'International Tables Vol C Tables 4.2.6.8 and 6.1.1.4'
N N 0.0061 0.0033 'International Tables Vol C Tables 4.2.6.8 and 6.1.1.4'
Na Na 0.0362 0.0249 'International Tables Vol C Tables 4.2.6.8 and 6.1.1.4'
Si Si 0.0817 0.0704 'International Tables Vol C Tables 4.2.6.8 and 6.1.1.4'

loop_
_geom_angle_atom_site_label_1
_geom_angle_atom_site_label_2
_geom_angle_atom_site_label_3
_geom_angle
_geom_angle_site_symmetry_1
_geom_angle_site_symmetry_3
C29 C28 C33 115.0(4) . .
C29 C28 B 120.1(3) . .
C33 C28 B 124.3(3) . .
C28 C29 H29 118.6 . .
C30 C29 C28 122.9(4) . .
C30 C29 H29 118.6 . .
C29 C30 C31 120.5(4) . .
C29 C30 C34 118.5(4) . .
C31 C30 C34 121.0(4) . .
C30 C31 H31 120.9 . .
C32 C31 C30 118.2(4) . .
C32 C31 H31 120.9 . .
C31 C32 C33 120.5(4) . .
C31 C32 C35 120.2(4) . .
C33 C32 C35 119.2(4) . .
C28 C33 H33 118.6 . .
C32 C33 C28 122.9(4) . .
C32 C33 H33 118.6 . .
F1 C34 F2 101.1(5) . .
F1 C34 F3 113.1(6) . .
F1 C34 C30 118.8(7) . .
F2S C34 F1S 86.6(5) . .
F3 C34 F2 96.5(5) . .
F3 C34 C30 115.6(5) . .
F3S C34 F1S 107.1(9) . .
F3S C34 F2S 117.8(10) . .
F3S C34 C30 125.1(9) . .
C30 C34 F1S 104.0(5) . .
C30 C34 F2 107.6(5) . .
C30 C34 F2S 108.1(9) . .
F4 C35 F5 102.5(7) . .
F4 C35 C32 113.3(5) . .
F4S C35 F6S 104.4(6) . .
F4S C35 C32 111.6(5) . .
F5 C35 C32 109.3(6) . .
F5S C35 F4S 106.6(7) . .
F5S C35 F6S 105.6(7) . .
F5S C35 C32 115.1(6) . .
F6 C35 F4 108.9(7) . .
F6 C35 F5 106.9(7) . .
F6 C35 C32 115.1(7) . .
F6S C35 C32 112.8(7) . .
C37 C36 C41 114.7(4) . .
C37 C36 B 124.1(3) . .
C41 C36 B 121.0(3) . .
C36 C37 H37 118.4 . .
C36 C37 C38 123.3(4) . .
C38 C37 H37 118.4 . .
C37 C38 C42 120.0(4) . .
C39 C38 C37 120.3(4) . .
C39 C38 C42 119.6(4) . .
C38 C39 H39 120.8 . .
C38 C39 C40 118.4(4) . .
C40 C39 H39 120.8 . .
C39 C40 C41 120.9(4) . .
C39 C40 C43 117.8(4) . .
C41 C40 C43 121.3(4) . .
C36 C41 H41 118.8 . .
C40 C41 C36 122.4(4) . .
C40 C41 H41 118.8 . .
F7 C42 F8 101.1(13) . .
F7 C42 C38 115.0(12) . .
F7T C42 F8T 114.4(17) . .
F7T C42 F9T 99.8(12) . .
F7T C42 C38 115.6(10) . .
F7S C42 F8S 107.8(10) . .
F7S C42 F9S 105.0(11) . .
F7S C42 C38 113.1(8) . .
F8T C42 F9T 103.6(15) . .
F8T C42 C38 113.9(14) . .
F8S C42 C38 111.9(8) . .
F9 C42 F7 110.0(17) . .
F9 C42 F8 105.9(16) . .
F9 C42 C38 116.0(13) . .
F9S C42 F8S 104.2(10) . .
F9S C42 C38 114.3(8) . .
C38 C42 F8 107.3(10) . .
C38 C42 F9T 107.3(9) . .
F10 C43 F11 106.5(4) . .
F10 C43 F12 105.7(4) . .
F10 C43 C40 112.2(4) . .
F11 C43 F12 106.3(4) . .
F11 C43 C40 113.1(4) . .
F12 C43 C40 112.5(4) . .
C28 B C28 101.0(5) 2 .
C36 B C28 112.08(19) . 2
C36 B C28 112.08(19) 2 .
C36 B C28 112.94(19) 2 2
C36 B C28 112.94(19) . .
C36 B C36 106.0(5) 2 .
Si Si Na 68.71(3) 2_556 .
C1 Si Si 95.38(14) . 2_556
C1 Si Na 92.62(14) . .
C4 Na C4 161.1(2) . 2_556
C4 Na C5 153.70(12) . 2_556
C4 Na C5 153.70(12) 2_556 .
C4 Na C5 27.42(12) . .
C4 Na C5 27.42(12) 2_556 2_556
C4 Na C6 145.73(14) 2_556 .
C4 Na C6 47.42(12) . .
C4 Na C6 145.73(13) . 2_556
C4 Na C6 47.41(12) 2_556 2_556
C4 Na C7 56.66(13) . .
C4 Na C7 56.66(13) 2_556 2_556
C4 Na C7 142.04(15) . 2_556
C4 Na C7 142.04(15) 2_556 .
C5 Na C5 176.9(2) . 2_556
C6 Na C5 150.75(16) 2_556 .
C6 Na C5 26.24(11) . .
C6 Na C5 26.24(11) 2_556 2_556
C6 Na C5 150.75(16) . 2_556
C6 Na C6 125.7(2) . 2_556
C7 Na C5 129.46(15) . 2_556
C7 Na C5 47.58(13) . .
C7 Na C5 129.46(15) 2_556 .
C7 Na C5 47.58(13) 2_556 2_556
C7 Na C6 103.24(16) 2_556 .
C7 Na C6 26.59(12) . .
C7 Na C6 103.24(16) . 2_556
C7 Na C6 26.59(12) 2_556 2_556
C7 Na C7 86.5(2) . 2_556
C8 Na C4 146.13(15) 2_556 .
C8 Na C4 49.85(13) . .
C8 Na C4 49.85(13) 2_556 2_556
C8 Na C4 146.12(15) . 2_556
C8 Na C5 57.12(13) 2_556 2_556
C8 Na C5 120.84(14) . 2_556
C8 Na C5 120.84(14) 2_556 .
C8 Na C5 57.12(13) . .
C8 Na C6 98.71(14) 2_556 .
C8 Na C6 48.10(13) 2_556 2_556
C8 Na C6 98.71(14) . 2_556
C8 Na C6 48.10(13) . .
C8 Na C7 93.51(15) . 2_556
C8 Na C7 93.51(15) 2_556 .
C8 Na C7 27.76(13) . .
C8 Na C7 27.76(13) 2_556 2_556
C8 Na C8 111.1(2) . 2_556
C9 Na C4 155.32(13) 2_556 .
C9 Na C4 28.71(12) . .
C9 Na C4 155.32(13) . 2_556
C9 Na C4 28.71(12) 2_556 2_556
C9 Na C5 129.75(13) . 2_556
C9 Na C5 129.76(13) 2_556 .
C9 Na C5 49.86(13) . .
C9 Na C5 49.86(13) 2_556 2_556
C9 Na C6 57.09(13) . .
C9 Na C6 117.08(14) . 2_556
C9 Na C6 117.08(14) 2_556 .
C9 Na C6 57.09(13) 2_556 2_556
C9 Na C7 120.21(16) 2_556 .
C9 Na C7 120.21(16) . 2_556
C9 Na C7 49.94(14) 2_556 2_556
C9 Na C7 49.94(14) . .
C9 Na C8 140.03(18) . 2_556
C9 Na C8 28.91(13) 2_556 2_556
C9 Na C8 28.91(13) . .
C9 Na C8 140.03(18) 2_556 .
C9 Na C9 168.9(2) . 2_556
C1 N1 C2 110.6(4) . .
C1 N1 C4 125.1(3) . .
C2 N1 C4 124.2(4) . .
C1 N2 C3 110.9(4) . .
C1 N2 C16 125.7(3) . .
C3 N2 C16 122.9(4) . .
N1 C1 Si 129.1(3) . .
N2 C1 Si 126.4(3) . .
N2 C1 N1 104.0(3) . .
N1 C2 H2 126.5 . .
C3 C2 N1 106.9(4) . .
C3 C2 H2 126.5 . .
N2 C3 H3 126.3 . .
C2 C3 N2 107.4(4) . .
C2 C3 H3 126.3 . .
N1 C4 Na 113.3(2) . .
C5 C4 Na 84.6(2) . .
C5 C4 N1 118.0(4) . .
C9 C4 Na 72.5(2) . .
C9 C4 N1 118.9(4) . .
C9 C4 C5 123.1(4) . .
C4 C5 Na 68.0(2) . .
C4 C5 C10 121.8(4) . .
C6 C5 Na 76.8(3) . .
C6 C5 C4 116.4(4) . .
C6 C5 C10 121.6(4) . .
C10 C5 Na 128.7(3) . .
Na C6 H6 123.2 . .
C5 C6 Na 77.0(3) . .
C5 C6 H6 119.0 . .
C7 C6 Na 72.2(3) . .
C7 C6 C5 121.9(5) . .
C7 C6 H6 119.0 . .
Na C7 H7 118.7 . .
C6 C7 Na 81.2(3) . .
C6 C7 H7 119.9 . .
C6 C7 C8 120.2(5) . .
C8 C7 Na 71.0(3) . .
C8 C7 H7 119.9 . .
Na C8 H8 116.0 . .
C7 C8 Na 81.2(3) . .
C7 C8 H8 119.7 . .
C7 C8 C9 120.6(5) . .
C9 C8 Na 73.6(3) . .
C9 C8 H8 119.7 . .
C4 C9 Na 78.8(2) . .
C4 C9 C8 117.7(4) . .
C4 C9 C13 123.0(4) . .
C8 C9 Na 77.5(3) . .
C8 C9 C13 119.3(4) . .
C13 C9 Na 114.4(3) . .
C5 C10 H10 107.7 . .
C5 C10 C11 109.7(4) . .
C5 C10 C12 114.0(4) . .
C11 C10 H10 107.7 . .
C11 C10 C12 110.0(4) . .
C12 C10 H10 107.7 . .
C10 C11 H11A 109.5 . .
C10 C11 H11B 109.5 . .
C10 C11 H11C 109.5 . .
H11A C11 H11B 109.5 . .
H11A C11 H11C 109.5 . .
H11B C11 H11C 109.5 . .
C10 C12 H12A 109.5 . .
C10 C12 H12B 109.5 . .
C10 C12 H12C 109.5 . .
H12A C12 H12B 109.5 . .
H12A C12 H12C 109.5 . .
H12B C12 H12C 109.5 . .
C9 C13 H13 108.0 . .
C9 C13 C14 110.5(4) . .
C14 C13 H13 108.0 . .
C15 C13 C9 111.3(4) . .
C15 C13 H13 108.0 . .
C15 C13 C14 111.0(4) . .
C13 C14 H14A 109.5 . .
C13 C14 H14B 109.5 . .
C13 C14 H14C 109.5 . .
H14A C14 H14B 109.5 . .
H14A C14 H14C 109.5 . .
H14B C14 H14C 109.5 . .
C13 C15 H15A 109.5 . .
C13 C15 H15B 109.5 . .
C13 C15 H15C 109.5 . .
H15A C15 H15B 109.5 . .
H15A C15 H15C 109.5 . .
H15B C15 H15C 109.5 . .
C17 C16 N2 118.7(4) . .
C21 C16 N2 117.5(4) . .
C21 C16 C17 123.6(4) . .
C16 C17 C22 122.0(4) . .
C18 C17 C16 116.7(4) . .
C18 C17 C22 121.2(4) . .
C17 C18 H18 119.5 . .
C19 C18 C17 121.0(5) . .
C19 C18 H18 119.5 . .
C18 C19 H19 119.7 . .
C20 C19 C18 120.6(5) . .
C20 C19 H19 119.7 . .
C19 C20 H20 119.5 . .
C19 C20 C21 121.0(5) . .
C21 C20 H20 119.5 . .
C16 C21 C25 122.8(4) . .
C20 C21 C16 117.1(4) . .
C20 C21 C25 120.0(5) . .
C17 C22 H22 107.9 . .
C17 C22 C23 109.0(4) . .
C17 C22 C24 113.2(4) . .
C23 C22 H22 107.9 . .
C24 C22 H22 107.9 . .
C24 C22 C23 110.8(4) . .
C22 C23 H23A 109.5 . .
C22 C23 H23B 109.5 . .
C22 C23 H23C 109.5 . .
H23A C23 H23B 109.5 . .
H23A C23 H23C 109.5 . .
H23B C23 H23C 109.5 . .
C22 C24 H24A 109.5 . .
C22 C24 H24B 109.5 . .
C22 C24 H24C 109.5 . .
H24A C24 H24B 109.5 . .
H24A C24 H24C 109.5 . .
H24B C24 H24C 109.5 . .
C21 C25 H25 107.1 . .
C21 C25 C26 111.9(4) . .
C21 C25 C27 112.4(4) . .
C26 C25 H25 107.1 . .
C26 C25 C27 110.9(5) . .
C27 C25 H25 107.1 . .
C25 C26 H26A 109.5 . .
C25 C26 H26B 109.5 . .
C25 C26 H26C 109.5 . .
H26A C26 H26B 109.5 . .
H26A C26 H26C 109.5 . .
H26B C26 H26C 109.5 . .
C25 C27 H27A 109.5 . .
C25 C27 H27B 109.5 . .
C25 C27 H27C 109.5 . .
H27A C27 H27B 109.5 . .
H27A C27 H27C 109.5 . .
H27B C27 H27C 109.5 . .

loop_
_geom_bond_atom_site_label_1
_geom_bond_atom_site_label_2
_geom_bond_distance
_geom_bond_site_symmetry_2
F1 C34 1.213(10) .
F1S C34 1.634(12) .
F2 C34 1.505(8) .
F2S C34 1.496(14) .
F3 C34 1.312(7) .
F3S C34 0.995(10) .
F4 C35 1.368(9) .
F4S C35 1.357(9) .
F5 C35 1.390(12) .
F5S C35 1.288(11) .
F6 C35 1.292(13) .
F6S C35 1.377(13) .
F7 C42 1.31(2) .
F7T C42 1.27(2) .
F7S C42 1.324(16) .
F8 C42 1.49(3) .
F8T C42 1.30(3) .
F8S C42 1.361(16) .
F9 C42 1.27(3) .
F9T C42 1.51(2) .
F9S C42 1.337(19) .
F10 C43 1.332(5) .
F11 C43 1.338(5) .
F12 C43 1.343(5) .
C28 C29 1.394(5) .
C28 C33 1.399(5) .
C28 B 1.635(6) .
C29 H29 0.9500 .
C29 C30 1.383(6) .
C30 C31 1.389(5) .
C30 C34 1.484(6) .
C31 H31 0.9500 .
C31 C32 1.378(5) .
C32 C33 1.386(6) .
C32 C35 1.489(6) .
C33 H33 0.9500 .
C36 C37 1.390(5) .
C36 C41 1.413(5) .
C36 B 1.633(6) .
C37 H37 0.9500 .
C37 C38 1.391(5) .
C38 C39 1.377(6) .
C38 C42 1.489(6) .
C39 H39 0.9500 .
C39 C40 1.382(6) .
C40 C41 1.383(5) .
C40 C43 1.500(6) .
C41 H41 0.9500 .
B C28 1.635(6) 2
B C36 1.633(6) 2
Si Si 2.248(2) 2_556
Si Na 3.096(3) .
Si C1 1.948(4) .
Na C4 2.842(4) 2_556
Na C4 2.842(4) .
Na C5 3.051(4) 2_556
Na C5 3.051(4) .
Na C6 3.049(4) 2_556
Na C6 3.049(4) .
Na C7 2.938(5) 2_556
Na C7 2.938(5) .
Na C8 2.811(5) .
Na C8 2.811(5) 2_556
Na C9 2.763(4) 2_556
Na C9 2.763(4) .
N1 C1 1.368(5) .
N1 C2 1.391(5) .
N1 C4 1.442(5) .
N2 C1 1.357(5) .
N2 C3 1.385(5) .
N2 C16 1.445(5) .
C2 H2 0.9500 .
C2 C3 1.327(6) .
C3 H3 0.9500 .
C4 C5 1.411(6) .
C4 C9 1.392(6) .
C5 C6 1.385(6) .
C5 C10 1.513(6) .
C6 H6 0.9500 .
C6 C7 1.381(6) .
C7 H7 0.9500 .
C7 C8 1.385(6) .
C8 H8 0.9500 .
C8 C9 1.392(6) .
C9 C13 1.528(6) .
C10 H10 1.0000 .
C10 C11 1.520(6) .
C10 C12 1.533(6) .
C11 H11A 0.9800 .
C11 H11B 0.9800 .
C11 H11C 0.9800 .
C12 H12A 0.9800 .
C12 H12B 0.9800 .
C12 H12C 0.9800 .
C13 H13 1.0000 .
C13 C14 1.533(6) .
C13 C15 1.524(6) .
C14 H14A 0.9800 .
C14 H14B 0.9800 .
C14 H14C 0.9800 .
C15 H15A 0.9800 .
C15 H15B 0.9800 .
C15 H15C 0.9800 .
C16 C17 1.396(6) .
C16 C21 1.394(6) .
C17 C18 1.395(6) .
C17 C22 1.513(6) .
C18 H18 0.9500 .
C18 C19 1.384(7) .
C19 H19 0.9500 .
C19 C20 1.376(7) .
C20 H20 0.9500 .
C20 C21 1.390(6) .
C21 C25 1.514(6) .
C22 H22 1.0000 .
C22 C23 1.540(6) .
C22 C24 1.527(6) .
C23 H23A 0.9800 .
C23 H23B 0.9800 .
C23 H23C 0.9800 .
C24 H24A 0.9800 .
C24 H24B 0.9800 .
C24 H24C 0.9800 .
C25 H25 1.0000 .
C25 C26 1.520(6) .
C25 C27 1.522(7) .
C26 H26A 0.9800 .
C26 H26B 0.9800 .
C26 H26C 0.9800 .
C27 H27A 0.9800 .
C27 H27B 0.9800 .
C27 H27C 0.9800 .

loop_
_geom_torsion_atom_site_label_1
_geom_torsion_atom_site_label_2
_geom_torsion_atom_site_label_3
_geom_torsion_atom_site_label_4
_geom_torsion
_geom_torsion_site_symmetry_4
C28 C29 C30 C31 -2.5(7) .
C28 C29 C30 C34 176.1(5) .
C29 C28 C33 C32 0.5(6) .
C29 C28 B C28 -79.4(3) 2
C29 C28 B C36 41.1(5) 2
C29 C28 B C36 160.7(4) .
C29 C30 C31 C32 0.9(7) .
C29 C30 C34 F1 -61.0(8) .
C29 C30 C34 F1S -142.3(5) .
C29 C30 C34 F2 52.9(6) .
C29 C30 C34 F2S -51.4(7) .
C29 C30 C34 F3 159.5(6) .
C29 C30 C34 F3S 94.6(13) .
C30 C31 C32 C33 1.3(6) .
C30 C31 C32 C35 -176.4(4) .
C31 C30 C34 F1 117.6(6) .
C31 C30 C34 F1S 36.3(7) .
C31 C30 C34 F2 -128.5(5) .
C31 C30 C34 F2S 127.2(6) .
C31 C30 C34 F3 -21.9(9) .
C31 C30 C34 F3S -86.8(14) .
C31 C32 C33 C28 -2.0(6) .
C31 C32 C35 F4 0.9(11) .
C31 C32 C35 F4S -28.9(10) .
C31 C32 C35 F5 114.5(8) .
C31 C32 C35 F5S 92.7(10) .
C31 C32 C35 F6 -125.2(10) .
C31 C32 C35 F6S -146.0(8) .
C33 C28 C29 C30 1.8(6) .
C33 C28 B C28 91.2(4) 2
C33 C28 B C36 -148.3(4) 2
C33 C28 B C36 -28.7(6) .
C33 C32 C35 F4 -176.8(10) .
C33 C32 C35 F4S 153.4(9) .
C33 C32 C35 F5 -63.2(8) .
C33 C32 C35 F5S -85.0(10) .
C33 C32 C35 F6 57.0(10) .
C33 C32 C35 F6S 36.2(9) .
C34 C30 C31 C32 -177.7(5) .
C35 C32 C33 C28 175.7(4) .
C36 C37 C38 C39 -0.8(7) .
C36 C37 C38 C42 176.7(5) .
C37 C36 C41 C40 -0.9(6) .
C37 C36 B C28 24.9(6) 2
C37 C36 B C28 138.2(4) .
C37 C36 B C36 -98.7(4) 2
C37 C38 C39 C40 -1.1(6) .
C37 C38 C42 F7 -135.7(17) .
C37 C38 C42 F7T -171(2) .
C37 C38 C42 F7S -94.5(14) .
C37 C38 C42 F8 112.7(16) .
C37 C38 C42 F8T 54(2) .
C37 C38 C42 F8S 143.5(12) .
C37 C38 C42 F9 -5(2) .
C37 C38 C42 F9T -60.4(17) .
C37 C38 C42 F9S 25.5(13) .
C38 C39 C40 C41 2.0(6) .
C38 C39 C40 C43 -179.4(4) .
C39 C38 C42 F7 41.8(18) .
C39 C38 C42 F7T 7(2) .
C39 C38 C42 F7S 83.0(15) .
C39 C38 C42 F8 -69.7(16) .
C39 C38 C42 F8T -129(2) .
C39 C38 C42 F8S -38.9(13) .
C39 C38 C42 F9 172(2) .
C39 C38 C42 F9T 117.2(16) .
C39 C38 C42 F9S -157.0(11) .
C39 C40 C41 C36 -0.9(6) .
C39 C40 C43 F10 62.2(5) .
C39 C40 C43 F11 -177.2(4) .
C39 C40 C43 F12 -56.8(5) .
C41 C36 C37 C38 1.8(6) .
C41 C36 B C28 -159.9(3) 2
C41 C36 B C28 -46.6(5) .
C41 C36 B C36 76.5(3) 2
C41 C40 C43 F10 -119.1(4) .
C41 C40 C43 F11 1.4(6) .
C41 C40 C43 F12 121.9(4) .
C42 C38 C39 C40 -178.7(5) .
C43 C40 C41 C36 -179.5(4) .
B C28 C29 C30 173.3(4) .
B C28 C33 C32 -170.6(4) .
B C36 C37 C38 177.3(4) .
B C36 C41 C40 -176.6(4) .
Na C4 C5 C6 -61.6(4) .
Na C4 C5 C10 122.8(4) .
Na C4 C9 C8 69.3(4) .
Na C4 C9 C13 -111.9(4) .
Na C5 C6 C7 -59.1(4) .
Na C5 C10 C11 168.7(3) .
Na C5 C10 C12 -67.5(5) .
Na C6 C7 C8 -61.9(4) .
Na C7 C8 C9 -65.0(4) .
Na C8 C9 C4 -70.0(3) .
Na C8 C9 C13 111.1(4) .
Na C9 C13 C14 164.5(4) .
Na C9 C13 C15 40.8(5) .
N1 C2 C3 N2 0.7(6) .
N1 C4 C5 Na -113.6(3) .
N1 C4 C5 C6 -175.2(3) .
N1 C4 C5 C10 9.3(6) .
N1 C4 C9 Na 107.5(3) .
N1 C4 C9 C8 176.8(3) .
N1 C4 C9 C13 -4.5(6) .
N2 C16 C17 C18 177.7(4) .
N2 C16 C17 C22 2.1(6) .
N2 C16 C21 C20 -176.0(4) .
N2 C16 C21 C25 1.5(6) .
C1 N1 C2 C3 -1.2(6) .
C1 N1 C4 Na -22.6(5) .
C1 N1 C4 C5 73.8(5) .
C1 N1 C4 C9 -104.8(5) .
C1 N2 C3 C2 0.0(6) .
C1 N2 C16 C17 94.0(5) .
C1 N2 C16 C21 -89.4(5) .
C2 N1 C1 Si 173.2(3) .
C2 N1 C1 N2 1.1(5) .
C2 N1 C4 Na 160.2(3) .
C2 N1 C4 C5 -103.3(5) .
C2 N1 C4 C9 78.0(5) .
C3 N2 C1 Si -173.0(3) .
C3 N2 C1 N1 -0.7(5) .
C3 N2 C16 C17 -95.0(5) .
C3 N2 C16 C21 81.6(5) .
C4 N1 C1 Si -4.3(6) .
C4 N1 C1 N2 -176.4(4) .
C4 N1 C2 C3 176.3(4) .
C4 C5 C6 Na 56.9(3) .
C4 C5 C6 C7 -2.2(6) .
C4 C5 C10 C11 82.6(5) .
C4 C5 C10 C12 -153.6(4) .
C4 C9 C13 C14 -103.1(5) .
C4 C9 C13 C15 133.1(5) .
C5 C4 C9 Na -71.1(4) .
C5 C4 C9 C8 -1.8(6) .
C5 C4 C9 C13 177.0(4) .
C5 C6 C7 Na 61.4(4) .
C5 C6 C7 C8 -0.5(7) .
C6 C5 C10 C11 -92.7(5) .
C6 C5 C10 C12 31.1(6) .
C6 C7 C8 Na 67.2(4) .
C6 C7 C8 C9 2.2(7) .
C7 C8 C9 Na 69.0(4) .
C7 C8 C9 C4 -1.0(6) .
C7 C8 C9 C13 -179.9(4) .
C8 C9 C13 C14 75.6(5) .
C8 C9 C13 C15 -48.2(5) .
C9 C4 C5 Na 65.0(4) .
C9 C4 C5 C6 3.4(6) .
C9 C4 C5 C10 -172.2(4) .
C10 C5 C6 Na -127.5(4) .
C10 C5 C6 C7 173.4(4) .
C16 N2 C1 Si -1.1(6) .
C16 N2 C1 N1 171.3(4) .
C16 N2 C3 C2 -172.2(4) .
C16 C17 C18 C19 -1.6(6) .
C16 C17 C22 C23 94.9(5) .
C16 C17 C22 C24 -141.3(4) .
C16 C21 C25 C26 -108.0(5) .
C16 C21 C25 C27 126.4(5) .
C17 C16 C21 C20 0.5(6) .
C17 C16 C21 C25 177.9(4) .
C17 C18 C19 C20 0.1(7) .
C18 C17 C22 C23 -80.4(5) .
C18 C17 C22 C24 43.4(6) .
C18 C19 C20 C21 1.8(7) .
C19 C20 C21 C16 -2.0(7) .
C19 C20 C21 C25 -179.5(4) .
C20 C21 C25 C26 69.4(6) .
C20 C21 C25 C27 -56.2(6) .
C21 C16 C17 C18 1.3(6) .
C21 C16 C17 C22 -174.3(4) .
C22 C17 C18 C19 174.0(4) .
